data_7708567
loop_
_publ_author_name
'Kramer, Eric'
'Yu, Shilin'
'Ward, Jas S.'
'Rissanen, Kari'

_publ_section_title
;
 Dihypoiodites Stabilised by 4-ethylpyridine through O-I-N Halogen Bonds
;
_journal_name_full 'Dalton Transactions'
_journal_paper_doi 10.1039/D1DT03324G
_journal_year 2021
_chemical_formula_moiety 'C22 H22 I2 N2 O4'
_chemical_formula_sum 'C22 H22 I2 N2 O4'
_chemical_formula_weight 632.21
_space_group_crystal_system triclinic
_space_group_IT_number 2
_space_group_name_Hall '-P 1'
_space_group_name_H-M_alt 'P -1'
_atom_sites_solution_hydrogens geom
_atom_sites_solution_primary dual
_audit_creation_date 2021-04-28
_audit_creation_method
;
Olex2 1.2
(compiled 2018.05.29 svn.r3508 for OlexSys, GUI svn.r5506)
;
_audit_update_record
;
2021-08-24 deposited with the CCDC.	2021-10-14 downloaded from the CCDC.
;
_cell_angle_alpha 84.321(8)
_cell_angle_beta 87.332(8)
_cell_angle_gamma 71.188(6)
_cell_formula_units_Z 2
_cell_length_a 8.0109(5)
_cell_length_b 9.0287(6)
_cell_length_c 16.548(2)
_cell_measurement_reflns_used 3812
_cell_measurement_temperature 120.00(10)
_cell_measurement_theta_max 75.0000
_cell_measurement_theta_min 2.6210
_cell_volume 1127.25(18)
_computing_cell_refinement 'CrysAlisPro 1.171.40.84a (Rigaku OD, 2020)'
_computing_data_collection 'CrysAlisPro 1.171.40.84a (Rigaku OD, 2020)'
_computing_data_reduction 'CrysAlisPro 1.171.40.84a (Rigaku OD, 2020)'
_computing_molecular_graphics 'Olex2 (Dolomanov et al., 2009)'
_computing_publication_material 'Olex2 (Dolomanov et al., 2009)'
_computing_structure_refinement 'ShelXL (Sheldrick, 2015)'
_diffrn_ambient_environment N~2~
_diffrn_ambient_temperature 120.00(10)
_diffrn_detector 'CCD plate'
_diffrn_detector_area_resol_mean 5.1977
_diffrn_detector_type Atlas
_diffrn_measured_fraction_theta_full 0.998
_diffrn_measured_fraction_theta_max 0.993
_diffrn_measurement_details
;
List of Runs (angles in degrees, time in seconds):

  # Type    Start    End  Width  t~exp~   \w     \q     \k     \f   Frames
#--------------------------------------------------------------------------
  1  \w   -115.00 -13.00   1.00    5.00    --  -41.40 -57.00  30.00  102
  2  \w   -115.00 -13.00   1.00    5.00    --  -41.40 -57.00 120.00  102
  3  \w    -70.00  32.00   1.00    5.00    --  -41.40  57.00 -90.00  102
  4  \w      6.00  82.00   1.00    5.00    --   41.40 -99.00 -30.00   76
  5  \w     84.00 178.00   1.00   25.00    --  112.00  30.00 -30.00   94
  6  \w     36.00 109.00   1.00   25.00    --  112.00-111.00   0.00   73
  7  \w     40.00 141.00   1.00   25.00    --  112.00 -61.00-180.00  101
  8  \w     36.00 140.00   1.00   25.00    --  112.00 -30.00   0.00  104
  9  \w     29.00 107.00   1.00   25.00    --  112.00 -94.00 150.00   78
 10  \w    103.00 178.00   1.00   25.00    --  112.00  77.00 -60.00   75
 11  \w     36.00 109.00   1.00   25.00    --  112.00-111.00  60.00   73
 12  \w     39.00 138.00   1.00   25.00    --  112.00 -45.00 -90.00   99
 13  \w     36.00 109.00   1.00   25.00    --  112.00-111.00 -60.00   73
 14  \w     59.00 178.00   1.00   25.00    --  112.00  15.00 -90.00  119
 15  \w     61.00 146.00   1.00   25.00    --  112.00 178.00-180.00   85
 16  \w   -115.00 -13.00   1.00    5.00    --  -41.40 -57.00 -90.00  102
 17  \w    -86.00  -6.00   1.00    5.00    --  -41.40 125.00  60.00   80
 18  \w   -116.00 -17.00   1.00    5.00    --  -41.40 -37.00-180.00   99
 19  \w      6.00  32.00   1.00    5.00    --   41.40  85.00 -95.89   26
 20  \w     84.00 178.00   1.00   25.00    --  112.00  30.00 150.00   94
 21  \w     80.00 121.00   1.00   25.00    --  112.00  73.00  -7.68   41
 22  \w     84.00 178.00   1.00   25.00    --  112.00  30.00  60.00   94
;
_diffrn_measurement_device 'four-circle diffractometer'
_diffrn_measurement_device_type 'SuperNova, Dual, Cu at home/near, Atlas'
_diffrn_measurement_method '\w scans'
_diffrn_orient_matrix_type 'CrysAlisPro convention (1999,Acta A55,543-557)'
_diffrn_orient_matrix_UB_11 0.1895537000
_diffrn_orient_matrix_UB_12 0.0072678000
_diffrn_orient_matrix_UB_13 -0.0004446000
_diffrn_orient_matrix_UB_21 -0.0067453000
_diffrn_orient_matrix_UB_22 0.0380415000
_diffrn_orient_matrix_UB_23 -0.0928587000
_diffrn_orient_matrix_UB_31 -0.0728556000
_diffrn_orient_matrix_UB_32 0.1767808000
_diffrn_orient_matrix_UB_33 0.0114966000
_diffrn_radiation_monochromator mirror
_diffrn_radiation_probe x-ray
_diffrn_radiation_type CuK\a
_diffrn_radiation_wavelength 1.54184
_diffrn_reflns_av_R_equivalents 0.1200
_diffrn_reflns_av_unetI/netI 0.1121
_diffrn_reflns_Laue_measured_fraction_full 0.998
_diffrn_reflns_Laue_measured_fraction_max 0.993
_diffrn_reflns_limit_h_max 9
_diffrn_reflns_limit_h_min -9
_diffrn_reflns_limit_k_max 11
_diffrn_reflns_limit_k_min -10
_diffrn_reflns_limit_l_max 20
_diffrn_reflns_limit_l_min -20
_diffrn_reflns_number 12079
_diffrn_reflns_point_group_measured_fraction_full 0.998
_diffrn_reflns_point_group_measured_fraction_max 0.993
_diffrn_reflns_theta_full 67.684
_diffrn_reflns_theta_max 72.117
_diffrn_reflns_theta_min 2.684
_diffrn_source 'micro-focus sealed X-ray tube'
_diffrn_source_type 'SuperNova (Cu) X-ray Source'
_exptl_absorpt_coefficient_mu 22.170
_exptl_absorpt_correction_T_max 1.00000
_exptl_absorpt_correction_T_min 0.27050
_exptl_absorpt_correction_type multi-scan
_exptl_absorpt_process_details
;
CrysAlisPro 1.171.40.84a (Rigaku Oxford Diffraction, 2020)
Empirical absorption correction using spherical harmonics,
implemented in SCALE3 ABSPACK scaling algorithm.
;
_exptl_crystal_colour colourless
_exptl_crystal_colour_primary colourless
_exptl_crystal_density_diffrn 1.863
_exptl_crystal_description plate
_exptl_crystal_F_000 612
_exptl_crystal_recrystallization_method 'Re-crystallisation from solvent: DCM'
_exptl_crystal_size_max 0.173
_exptl_crystal_size_mid 0.059
_exptl_crystal_size_min 0.013
_refine_diff_density_max 2.110
_refine_diff_density_min -1.524
_refine_diff_density_rms 0.276
_refine_ls_extinction_method none
_refine_ls_goodness_of_fit_ref 1.013
_refine_ls_hydrogen_treatment constr
_refine_ls_matrix_type full
_refine_ls_number_parameters 323
_refine_ls_number_reflns 4411
_refine_ls_number_restraints 222
_refine_ls_restrained_S_all 0.989
_refine_ls_R_factor_all 0.1026
_refine_ls_R_factor_gt 0.0818
_refine_ls_shift/su_max 0.001
_refine_ls_shift/su_mean 0.000
_refine_ls_structure_factor_coef Fsqd
_refine_ls_weighting_details 'w=1/[\s^2^(Fo^2^)+(0.1441P)^2^] where P=(Fo^2^+2Fc^2^)/3'
_refine_ls_weighting_scheme calc
_refine_ls_wR_factor_gt 0.2177
_refine_ls_wR_factor_ref 0.2436
_reflns_Friedel_coverage 0.000
_reflns_number_gt 3134
_reflns_number_total 4411
_reflns_threshold_expression 'I > 2\s(I)'
_cod_data_source_file d1dt03324g2.cif
_cod_data_source_block 2
_cod_original_cell_volume 1127.23(18)
_cod_database_code 7708567
_shelxl_version_number 2014/6
_shelx_space_group_comment
;
The symmetry employed for this shelxl refinement is uniquely defined
by the following loop, which should always be used as a source of
symmetry information in preference to the above space-group names.
They are only intended as comments.
;
_reflns_odcompleteness_completeness 99.24
_reflns_odcompleteness_iscentric 1
_reflns_odcompleteness_theta 71.98
_olex2_refinement_description
;
1. Fixed Uiso
 At 1.2 times of:
  All C(H) groups, All C(H,H) groups
 At 1.5 times of:
  All C(H,H,H) groups
2. Uiso/Uaniso restraints and constraints
N11 \\sim N41 \\sim C12 \\sim C13 \\sim C14 \\sim C15 \\sim C16 \\sim C17 \\sim
C18 \\sim C42 \\sim C43 \\sim C44 \\sim C45 \\sim C46 \\sim C47 \\sim C48:
within 1.7A with sigma of 0.02 and sigma for terminal atoms of 0.04
3. Others
 Sof(C44)=Sof(C45)=Sof(H45)=Sof(C46)=Sof(H46)=Sof(N41)=Sof(C42)=Sof(H42)=
 Sof(C43)=Sof(H43)=Sof(C47)=Sof(H47A)=Sof(H47B)=Sof(C48)=Sof(H48A)=Sof(H48B)=
 Sof(H48C)=1-FVAR(1)
 Sof(C14)=Sof(C13)=Sof(H13)=Sof(C12)=Sof(H12)=Sof(N11)=Sof(C16)=Sof(H16)=
 Sof(C15)=Sof(H15)=Sof(C17)=Sof(H17A)=Sof(H17B)=Sof(C18)=Sof(H18A)=Sof(H18B)=
 Sof(H18C)=FVAR(1)
4.a Secondary CH2 refined with riding coordinates:
 C7(H7A,H7B), C17(H17A,H17B), C47(H47A,H47B)
4.b Aromatic/amide H refined with riding coordinates:
 C2(H2), C3(H3), C5(H5), C6(H6), C13(H13), C12(H12), C16(H16), C15(H15),
 C22(H22), C24(H24), C25(H25), C26(H26), C45(H45), C46(H46), C42(H42), C43(H43)
4.c Fitted hexagon refined as free rotating group:
 C14(C13,C12,N11,C16,C15), C44(C45,C46,N41,C42,C43)
4.d Idealised Me refined as rotating group:
 C8(H8A,H8B,H8C), C18(H18A,H18B,H18C), C48(H48A,H48B,H48C)
;
_olex2_submission_special_instructions 'No special instructions were received'
_oxdiff_exptl_absorpt_empirical_details
;
Empirical correction (ABSPACK) includes:
- Absorption correction using spherical harmonics
- Frame scaling
;
_oxdiff_exptl_absorpt_empirical_full_max 2.637
_oxdiff_exptl_absorpt_empirical_full_min 0.337

loop_
_space_group_symop_operation_xyz
'x, y, z'
'-x, -y, -z'

loop_
_atom_site_label
_atom_site_type_symbol
_atom_site_fract_x
_atom_site_fract_y
_atom_site_fract_z
_atom_site_U_iso_or_equiv
_atom_site_adp_type
_atom_site_occupancy
_atom_site_site_symmetry_order
_atom_site_calc_flag
_atom_site_refinement_flags_posn
_atom_site_refinement_flags_adp
_atom_site_refinement_flags_occupancy
_atom_site_disorder_assembly
_atom_site_disorder_group
I1 I 0.49700(9) 0.58979(9) 0.86294(5) 0.0489(3) Uani 1 1 d . . . . .
I2 I 0.39720(9) -0.21333(9) 0.53178(4) 0.0443(3) Uani 1 1 d . . . . .
O28 O 0.5857(11) 0.3699(11) 0.8068(7) 0.060(3) Uani 1 1 d . . . . .
O29 O 0.8612(11) 0.3143(11) 0.8489(6) 0.051(2) Uani 1 1 d . . . . .
O31 O 0.6054(11) -0.1669(10) 0.5949(5) 0.048(2) Uani 1 1 d . . . . .
O32 O 0.4013(12) -0.0040(11) 0.6703(6) 0.055(2) Uani 1 1 d . . . . .
N1 N 0.3838(13) 0.8262(12) 0.9169(6) 0.044(2) Uani 1 1 d . . . . .
C2 C 0.2907(16) 0.8401(15) 0.9856(8) 0.047(3) Uani 1 1 d . . . . .
H2 H 0.2741 0.7511 1.0133 0.057 Uiso 1 1 calc R . . . .
C3 C 0.2166(16) 0.9857(15) 1.0174(7) 0.047(3) Uani 1 1 d . . . . .
H3 H 0.1541 0.9918 1.0664 0.057 Uiso 1 1 calc R . . . .
C4 C 0.2356(15) 1.1180(15) 0.9770(8) 0.045(3) Uani 1 1 d . . . . .
C5 C 0.3319(19) 1.1039(16) 0.9065(8) 0.053(3) Uani 1 1 d . . . . .
H5 H 0.3507 1.1916 0.8783 0.064 Uiso 1 1 calc R . . . .
C6 C 0.4023(17) 0.9559(16) 0.8771(8) 0.051(3) Uani 1 1 d . . . . .
H6 H 0.4644 0.9477 0.8280 0.061 Uiso 1 1 calc R . . . .
C7 C 0.1549(18) 1.2807(16) 1.0073(9) 0.054(3) Uani 1 1 d . . . . .
H7A H 0.2429 1.3341 1.0012 0.065 Uiso 1 1 calc R . . . .
H7B H 0.0575 1.3401 0.9724 0.065 Uiso 1 1 calc R . . . .
C8 C 0.0885(17) 1.2850(16) 1.0940(9) 0.056(3) Uani 1 1 d . . . . .
H8A H -0.0118 1.2482 1.0992 0.084 Uiso 1 1 calc GR . . . .
H8B H 0.0548 1.3908 1.1090 0.084 Uiso 1 1 calc GR . . . .
H8C H 0.1801 1.2186 1.1290 0.084 Uiso 1 1 calc GR . . . .
C14 C -0.0477(16) -0.3805(17) 0.3915(11) 0.044(4) Uani 0.68(2) 1 d . U P A 1
C13 C 0.1319(17) -0.4492(17) 0.3771(9) 0.045(4) Uani 0.68(2) 1 d G U P A 1
H13 H 0.1710 -0.5297 0.3429 0.054 Uiso 0.68(2) 1 calc R . P A 1
C12 C 0.2530(15) -0.398(3) 0.4139(11) 0.039(3) Uani 0.68(2) 1 d G U P A 1
H12 H 0.3731 -0.4436 0.4044 0.046 Uiso 0.68(2) 1 calc R . P A 1
N11 N 0.195(2) -0.277(3) 0.4651(13) 0.042(4) Uani 0.68(2) 1 d G U P A 1
C16 C 0.015(2) -0.209(2) 0.4794(12) 0.046(4) Uani 0.68(2) 1 d G U P A 1
H16 H -0.0241 -0.1282 0.5137 0.055 Uiso 0.68(2) 1 calc R . P A 1
C15 C -0.1061(17) -0.2602(18) 0.4426(10) 0.047(4) Uani 0.68(2) 1 d G U P A 1
H15 H -0.2262 -0.2142 0.4522 0.056 Uiso 0.68(2) 1 calc R . P A 1
C17 C -0.185(3) -0.438(2) 0.3565(13) 0.050(4) Uani 0.68(2) 1 d . U P A 1
H17A H -0.1747 -0.5427 0.3814 0.060 Uiso 0.68(2) 1 calc R . P A 1
H17B H -0.3020 -0.3690 0.3687 0.060 Uiso 0.68(2) 1 calc R . P A 1
C18 C -0.160(3) -0.443(3) 0.2655(15) 0.063(5) Uani 0.68(2) 1 d . U P A 1
H18A H -0.2503 -0.4756 0.2440 0.094 Uiso 0.68(2) 1 calc GR . P A 1
H18B H -0.0463 -0.5157 0.2536 0.094 Uiso 0.68(2) 1 calc GR . P A 1
H18C H -0.1671 -0.3400 0.2411 0.094 Uiso 0.68(2) 1 calc GR . P A 1
C21 C 0.7936(16) 0.1424(15) 0.7651(8) 0.045(3) Uani 1 1 d . . . . .
C22 C 0.6597(15) 0.1033(14) 0.7299(7) 0.042(2) Uani 1 1 d . . . . .
H22 H 0.5423 0.1641 0.7359 0.051 Uiso 1 1 calc R . . . .
C23 C 0.7053(15) -0.0290(13) 0.6856(7) 0.039(2) Uani 1 1 d . . . . .
C24 C 0.8780(15) -0.1216(15) 0.6773(8) 0.045(3) Uani 1 1 d . . . . .
H24 H 0.9057 -0.2108 0.6492 0.054 Uiso 1 1 calc R . . . .
C25 C 1.0135(15) -0.0803(16) 0.7118(8) 0.051(3) Uani 1 1 d . . . . .
H25 H 1.1310 -0.1408 0.7057 0.061 Uiso 1 1 calc R . . . .
C26 C 0.9682(15) 0.0532(16) 0.7555(8) 0.050(3) Uani 1 1 d . . . . .
H26 H 1.0563 0.0816 0.7782 0.060 Uiso 1 1 calc R . . . .
C27 C 0.7530(16) 0.2854(16) 0.8122(8) 0.049(3) Uani 1 1 d . . . . .
C30 C 0.5523(13) -0.0723(13) 0.6480(7) 0.038(2) Uani 1 1 d . . . . .
C44 C -0.013(4) -0.366(4) 0.353(2) 0.048(5) Uani 0.32(2) 1 d . U P A 2
C45 C -0.083(4) -0.257(4) 0.409(2) 0.046(5) Uani 0.32(2) 1 d G U P A 2
H45 H -0.2042 -0.2084 0.4129 0.055 Uiso 0.32(2) 1 calc R . P A 2
C46 C 0.028(5) -0.220(5) 0.460(2) 0.040(5) Uani 0.32(2) 1 d G U P A 2
H46 H -0.0186 -0.1463 0.4977 0.048 Uiso 0.32(2) 1 calc R . P A 2
N41 N 0.210(5) -0.292(6) 0.455(3) 0.038(5) Uani 0.32(2) 1 d G U P A 2
C42 C 0.280(3) -0.402(6) 0.399(2) 0.047(6) Uani 0.32(2) 1 d G U P A 2
H42 H 0.4011 -0.4499 0.3951 0.056 Uiso 0.32(2) 1 calc R . P A 2
C43 C 0.169(4) -0.439(4) 0.348(2) 0.042(6) Uani 0.32(2) 1 d G U P A 2
H43 H 0.2154 -0.5121 0.3103 0.050 Uiso 0.32(2) 1 calc R . P A 2
C47 C -0.133(5) -0.406(5) 0.299(3) 0.047(6) Uani 0.32(2) 1 d . U P A 2
H47A H -0.2062 -0.3098 0.2698 0.056 Uiso 0.32(2) 1 calc R . P A 2
H47B H -0.0624 -0.4722 0.2587 0.056 Uiso 0.32(2) 1 calc R . P A 2
C48 C -0.247(5) -0.486(5) 0.342(3) 0.054(8) Uani 0.32(2) 1 d . U P A 2
H48A H -0.2743 -0.5535 0.3068 0.080 Uiso 0.32(2) 1 calc GR . P A 2
H48B H -0.3540 -0.4103 0.3588 0.080 Uiso 0.32(2) 1 calc GR . P A 2
H48C H -0.1871 -0.5486 0.3889 0.080 Uiso 0.32(2) 1 calc GR . P A 2

loop_
_atom_site_aniso_label
_atom_site_aniso_U_11
_atom_site_aniso_U_22
_atom_site_aniso_U_33
_atom_site_aniso_U_23
_atom_site_aniso_U_13
_atom_site_aniso_U_12
I1 0.0429(4) 0.0495(5) 0.0583(5) -0.0206(4) -0.0021(3) -0.0154(3)
I2 0.0380(4) 0.0463(5) 0.0504(4) -0.0110(3) -0.0034(3) -0.0134(3)
O28 0.036(4) 0.049(5) 0.094(7) -0.039(5) 0.003(4) -0.005(4)
O29 0.045(4) 0.054(5) 0.063(5) -0.014(4) 0.004(4) -0.025(4)
O31 0.040(4) 0.049(5) 0.058(5) -0.016(4) -0.010(4) -0.015(4)
O32 0.048(5) 0.058(5) 0.064(6) -0.024(5) 0.000(4) -0.018(4)
N1 0.043(5) 0.048(6) 0.047(5) -0.006(4) 0.000(4) -0.020(4)
C2 0.046(6) 0.047(7) 0.054(7) -0.009(5) -0.002(5) -0.022(5)
C3 0.050(6) 0.054(7) 0.042(6) -0.003(5) -0.002(5) -0.021(6)
C4 0.043(6) 0.044(6) 0.049(6) -0.005(5) -0.019(5) -0.011(5)
C5 0.063(8) 0.045(7) 0.052(7) 0.004(5) -0.016(6) -0.017(6)
C6 0.045(6) 0.054(7) 0.050(6) -0.012(6) 0.007(5) -0.010(5)
C7 0.053(7) 0.045(7) 0.063(8) -0.010(6) -0.022(6) -0.009(6)
C8 0.046(7) 0.051(7) 0.066(8) -0.014(6) -0.007(6) -0.007(6)
C14 0.038(7) 0.049(7) 0.048(8) -0.008(7) 0.000(6) -0.015(6)
C13 0.039(7) 0.050(7) 0.045(9) -0.018(7) 0.008(6) -0.010(6)
C12 0.036(6) 0.035(6) 0.049(8) -0.014(6) 0.007(6) -0.016(6)
N11 0.040(6) 0.039(7) 0.050(7) -0.010(6) -0.001(6) -0.014(6)
C16 0.037(7) 0.047(7) 0.053(9) -0.009(7) -0.009(7) -0.010(6)
C15 0.036(7) 0.052(7) 0.052(9) -0.007(7) 0.009(7) -0.011(6)
C17 0.044(8) 0.049(8) 0.061(9) -0.003(7) 0.000(7) -0.021(7)
C18 0.053(10) 0.078(13) 0.071(13) -0.016(11) -0.013(9) -0.037(10)
C21 0.046(6) 0.048(7) 0.048(6) -0.013(5) 0.003(5) -0.021(5)
C22 0.033(5) 0.043(6) 0.049(6) -0.001(5) 0.001(4) -0.012(5)
C23 0.040(5) 0.033(5) 0.039(5) -0.002(4) -0.003(4) -0.005(4)
C24 0.041(6) 0.049(7) 0.051(6) -0.015(5) 0.003(5) -0.020(5)
C25 0.032(5) 0.063(8) 0.059(7) -0.024(6) 0.004(5) -0.012(5)
C26 0.037(6) 0.055(7) 0.064(8) -0.009(6) -0.005(5) -0.021(5)
C27 0.045(6) 0.055(7) 0.053(7) -0.020(6) 0.013(5) -0.021(6)
C30 0.028(5) 0.041(6) 0.038(5) 0.007(4) 0.009(4) -0.004(4)
C44 0.044(9) 0.047(8) 0.050(10) -0.013(9) 0.006(9) -0.011(8)
C45 0.035(9) 0.051(9) 0.051(11) -0.005(10) -0.001(10) -0.013(8)
C46 0.034(8) 0.039(9) 0.046(11) -0.015(9) 0.005(9) -0.010(8)
N41 0.032(8) 0.035(8) 0.058(10) -0.007(8) -0.004(8) -0.024(8)
C42 0.042(9) 0.041(9) 0.057(11) -0.006(9) 0.002(9) -0.013(9)
C43 0.043(10) 0.043(9) 0.043(12) -0.023(10) 0.003(10) -0.014(9)
C47 0.037(11) 0.056(12) 0.059(13) -0.014(11) -0.010(11) -0.029(10)
C48 0.048(15) 0.063(17) 0.064(17) -0.024(14) -0.019(14) -0.029(14)

loop_
_atom_type_symbol
_atom_type_description
_atom_type_scat_dispersion_real
_atom_type_scat_dispersion_imag
_atom_type_scat_source
C C 0.0181 0.0091 'International Tables Vol C Tables 4.2.6.8 and 6.1.1.4'
H H 0.0000 0.0000 'International Tables Vol C Tables 4.2.6.8 and 6.1.1.4'
I I -0.3257 6.8362 'International Tables Vol C Tables 4.2.6.8 and 6.1.1.4'
N N 0.0311 0.0180 'International Tables Vol C Tables 4.2.6.8 and 6.1.1.4'
O O 0.0492 0.0322 'International Tables Vol C Tables 4.2.6.8 and 6.1.1.4'

loop_
_exptl_crystal_face_index_h
_exptl_crystal_face_index_k
_exptl_crystal_face_index_l
_exptl_crystal_face_perp_dist
0 0 -11 0.0072
0 0 11 0.0062
5 3 0 0.0838
-5 -3 0 0.0838
0 5 2 0.0295
0 -5 -2 0.0295
3 6 2 0.0582

loop_
_geom_angle_atom_site_label_1
_geom_angle_atom_site_label_2
_geom_angle_atom_site_label_3
_geom_angle
_geom_angle_site_symmetry_1
_geom_angle_site_symmetry_3
_geom_angle_publ_flag
O28 I1 N1 175.6(3) . . ?
O31 I2 N11 176.2(6) . . ?
O31 I2 N41 171.2(11) . . ?
C27 O28 I1 118.3(7) . . ?
C30 O31 I2 114.8(7) . . ?
C2 N1 I1 121.5(8) . . ?
C2 N1 C6 118.2(11) . . ?
C6 N1 I1 120.3(8) . . ?
N1 C2 H2 119.2 . . ?
N1 C2 C3 121.5(12) . . ?
C3 C2 H2 119.2 . . ?
C2 C3 H3 119.8 . . ?
C4 C3 C2 120.4(12) . . ?
C4 C3 H3 119.8 . . ?
C3 C4 C5 118.2(12) . . ?
C3 C4 C7 123.1(13) . . ?
C5 C4 C7 118.7(13) . . ?
C4 C5 H5 120.4 . . ?
C4 C5 C6 119.2(13) . . ?
C6 C5 H5 120.4 . . ?
N1 C6 C5 122.5(12) . . ?
N1 C6 H6 118.8 . . ?
C5 C6 H6 118.8 . . ?
C4 C7 H7A 108.3 . . ?
C4 C7 H7B 108.3 . . ?
H7A C7 H7B 107.4 . . ?
C8 C7 C4 116.1(12) . . ?
C8 C7 H7A 108.3 . . ?
C8 C7 H7B 108.3 . . ?
C7 C8 H8A 109.5 . . ?
C7 C8 H8B 109.5 . . ?
C7 C8 H8C 109.5 . . ?
H8A C8 H8B 109.5 . . ?
H8A C8 H8C 109.5 . . ?
H8B C8 H8C 109.5 . . ?
C13 C14 C15 120.0 . . ?
C13 C14 C17 122.1(11) . . ?
C15 C14 C17 117.8(11) . . ?
C14 C13 H13 120.0 . . ?
C14 C13 C12 120.0 . . ?
C12 C13 H13 120.0 . . ?
C13 C12 H12 120.0 . . ?
N11 C12 C13 120.0 . . ?
N11 C12 H12 120.0 . . ?
C12 N11 I2 118.4(9) . . ?
C12 N11 C16 120.0 . . ?
C16 N11 I2 121.4(8) . . ?
N11 C16 H16 120.0 . . ?
N11 C16 C15 120.0 . . ?
C15 C16 H16 120.0 . . ?
C14 C15 H15 120.0 . . ?
C16 C15 C14 120.0 . . ?
C16 C15 H15 120.0 . . ?
C14 C17 H17A 109.6 . . ?
C14 C17 H17B 109.6 . . ?
H17A C17 H17B 108.1 . . ?
C18 C17 C14 110.5(18) . . ?
C18 C17 H17A 109.6 . . ?
C18 C17 H17B 109.6 . . ?
C17 C18 H18A 109.5 . . ?
C17 C18 H18B 109.5 . . ?
C17 C18 H18C 109.5 . . ?
H18A C18 H18B 109.5 . . ?
H18A C18 H18C 109.5 . . ?
H18B C18 H18C 109.5 . . ?
C22 C21 C27 121.4(11) . . ?
C26 C21 C22 120.5(11) . . ?
C26 C21 C27 118.0(10) . . ?
C21 C22 H22 120.5 . . ?
C21 C22 C23 119.0(11) . . ?
C23 C22 H22 120.5 . . ?
C22 C23 C30 118.0(10) . . ?
C24 C23 C22 121.3(10) . . ?
C24 C23 C30 120.7(10) . . ?
C23 C24 H24 120.2 . . ?
C23 C24 C25 119.7(11) . . ?
C25 C24 H24 120.2 . . ?
C24 C25 H25 120.4 . . ?
C26 C25 C24 119.1(11) . . ?
C26 C25 H25 120.4 . . ?
C21 C26 C25 120.4(10) . . ?
C21 C26 H26 119.8 . . ?
C25 C26 H26 119.8 . . ?
O28 C27 C21 111.1(10) . . ?
O29 C27 O28 125.8(12) . . ?
O29 C27 C21 123.1(12) . . ?
O31 C30 C23 113.0(9) . . ?
O32 C30 O31 129.6(11) . . ?
O32 C30 C23 117.3(10) . . ?
C45 C44 C43 120.0 . . ?
C45 C44 C47 120(3) . . ?
C43 C44 C47 120(3) . . ?
C44 C45 H45 120.0 . . ?
C44 C45 C46 120.0 . . ?
C46 C45 H45 120.0 . . ?
C45 C46 H46 120.0 . . ?
N41 C46 C45 120.0 . . ?
N41 C46 H46 120.0 . . ?
C46 N41 I2 119.9(19) . . ?
C46 N41 C42 120.0 . . ?
C42 N41 I2 119.9(19) . . ?
N41 C42 H42 120.0 . . ?
C43 C42 N41 120.0 . . ?
C43 C42 H42 120.0 . . ?
C44 C43 H43 120.0 . . ?
C42 C43 C44 120.0 . . ?
C42 C43 H43 120.0 . . ?
C44 C47 H47A 108.9 . . ?
C44 C47 H47B 108.9 . . ?
H47A C47 H47B 107.7 . . ?
C48 C47 C44 113(4) . . ?
C48 C47 H47A 108.9 . . ?
C48 C47 H47B 108.9 . . ?
C47 C48 H48A 109.5 . . ?
C47 C48 H48B 109.5 . . ?
C47 C48 H48C 109.5 . . ?
H48A C48 H48B 109.5 . . ?
H48A C48 H48C 109.5 . . ?
H48B C48 H48C 109.5 . . ?

loop_
_geom_bond_atom_site_label_1
_geom_bond_atom_site_label_2
_geom_bond_distance
_geom_bond_site_symmetry_2
_geom_bond_publ_flag
I1 O28 2.169(8) . ?
I1 N1 2.287(10) . ?
I2 O31 2.179(7) . ?
I2 N11 2.255(11) . ?
I2 N41 2.33(2) . ?
O28 C27 1.314(16) . ?
O29 C27 1.189(15) . ?
O31 C30 1.250(14) . ?
O32 C30 1.225(14) . ?
N1 C2 1.324(16) . ?
N1 C6 1.333(17) . ?
C2 H2 0.9300 . ?
C2 C3 1.400(17) . ?
C3 H3 0.9300 . ?
C3 C4 1.359(19) . ?
C4 C5 1.36(2) . ?
C4 C7 1.527(17) . ?
C5 H5 0.9300 . ?
C5 C6 1.399(19) . ?
C6 H6 0.9300 . ?
C7 H7A 0.9700 . ?
C7 H7B 0.9700 . ?
C7 C8 1.51(2) . ?
C8 H8A 0.9600 . ?
C8 H8B 0.9600 . ?
C8 H8C 0.9600 . ?
C14 C13 1.3900 . ?
C14 C15 1.3900 . ?
C14 C17 1.52(2) . ?
C13 H13 0.9300 . ?
C13 C12 1.3900 . ?
C12 H12 0.9300 . ?
C12 N11 1.3900 . ?
N11 C16 1.3900 . ?
C16 H16 0.9300 . ?
C16 C15 1.3900 . ?
C15 H15 0.9300 . ?
C17 H17A 0.9700 . ?
C17 H17B 0.9700 . ?
C17 C18 1.51(3) . ?
C18 H18A 0.9600 . ?
C18 H18B 0.9600 . ?
C18 H18C 0.9600 . ?
C21 C22 1.399(16) . ?
C21 C26 1.382(17) . ?
C21 C27 1.511(16) . ?
C22 H22 0.9300 . ?
C22 C23 1.402(16) . ?
C23 C24 1.375(16) . ?
C23 C30 1.572(15) . ?
C24 H24 0.9300 . ?
C24 C25 1.415(15) . ?
C25 H25 0.9300 . ?
C25 C26 1.405(18) . ?
C26 H26 0.9300 . ?
C44 C45 1.3900 . ?
C44 C43 1.3900 . ?
C44 C47 1.49(5) . ?
C45 H45 0.9300 . ?
C45 C46 1.3900 . ?
C46 H46 0.9300 . ?
C46 N41 1.3900 . ?
N41 C42 1.3900 . ?
C42 H42 0.9300 . ?
C42 C43 1.3900 . ?
C43 H43 0.9300 . ?
C47 H47A 0.9700 . ?
C47 H47B 0.9700 . ?
C47 C48 1.46(6) . ?
C48 H48A 0.9600 . ?
C48 H48B 0.9600 . ?
C48 H48C 0.9600 . ?

loop_
_exptl_oxdiff_crystal_face_indexfrac_h
_exptl_oxdiff_crystal_face_indexfrac_k
_exptl_oxdiff_crystal_face_indexfrac_l
_exptl_oxdiff_crystal_face_x
_exptl_oxdiff_crystal_face_y
_exptl_oxdiff_crystal_face_z
-0.4556 0.4455 -10.5198 -0.0785 0.9969 -0.0090
0.4556 -0.4455 10.5198 0.0785 -0.9969 0.0090
5.1385 2.6198 -0.1424 0.9931 0.0782 0.0871
-5.1385 -2.6198 0.1424 -0.9931 -0.0782 -0.0871
-0.2496 5.4084 2.2325 -0.0090 0.0001 1.0000
0.2496 -5.4084 -2.2325 0.0090 -0.0001 -1.0000
2.5574 5.7482 1.7160 0.5258 0.0421 0.8496
